data_7239105
loop_
_publ_author_name
'Garau, Alessandra'
'Caboni, Pierluigi'
'Caltagirone, Claudia'
'Demartin, Francesco'
'Isaia, Francesco'
'Lippolis, Vito'

_publ_section_title
;
 A highly selective off--on fluorescent chemodosimeter for Hg2+ based on a
 anthracene--bis(phosphinesulfide) conjugate
;
_journal_issue 30
_journal_name_full 'RSC Advances'
_journal_page_first 12149
_journal_paper_doi 10.1039/c3ra42005a
_journal_volume 3
_journal_year 2013
_chemical_formula_sum 'C39 H32 N P2 S2'
_chemical_formula_weight 640.72
_space_group_IT_number 2
_space_group_name_Hall '-P 1'
_space_group_name_H-M_alt 'P -1'
_symmetry_cell_setting triclinic
_symmetry_space_group_name_H-M 'P -1'
_atom_sites_solution_hydrogens geom
_atom_sites_solution_primary direct
_atom_sites_solution_secondary difmap
_audit_creation_method SHELXL-97
_cell_angle_alpha 90.35(3)
_cell_angle_beta 102.43(3)
_cell_angle_gamma 100.88(3)
_cell_formula_units_Z 2
_cell_length_a 8.9340(18)
_cell_length_b 9.905(2)
_cell_length_c 19.041(4)
_cell_measurement_reflns_used 515
_cell_measurement_temperature 294(2)
_cell_measurement_theta_max 14.33
_cell_measurement_theta_min 4.19
_cell_volume 1614.0(6)
_computing_structure_refinement 'SHELXL-97 (Sheldrick, 1997)'
_diffrn_ambient_temperature 294(2)
_diffrn_measured_fraction_theta_full 0.996
_diffrn_measured_fraction_theta_max 0.996
_diffrn_measurement_device_type 'APEX II CCD diffractometer'
_diffrn_measurement_method 'omega scan'
_diffrn_radiation_monochromator graphite
_diffrn_radiation_source 'fine-focus sealed tube'
_diffrn_radiation_type MoK\a
_diffrn_radiation_wavelength 0.71073
_diffrn_reflns_av_R_equivalents 0.0643
_diffrn_reflns_av_sigmaI/netI 0.1282
_diffrn_reflns_limit_h_max 7
_diffrn_reflns_limit_h_min -7
_diffrn_reflns_limit_k_max 8
_diffrn_reflns_limit_k_min -8
_diffrn_reflns_limit_l_max 16
_diffrn_reflns_limit_l_min -16
_diffrn_reflns_number 4259
_diffrn_reflns_theta_full 17.94
_diffrn_reflns_theta_max 17.94
_diffrn_reflns_theta_min 2.19
_exptl_absorpt_coefficient_mu 0.294
_exptl_absorpt_correction_T_max 1.000
_exptl_absorpt_correction_T_min 0.878
_exptl_absorpt_correction_type empirical
_exptl_crystal_density_diffrn 1.318
_exptl_crystal_density_method 'not measured'
_exptl_crystal_description tablet
_exptl_crystal_F_000 670
_exptl_crystal_size_max 0.20
_exptl_crystal_size_mid 0.14
_exptl_crystal_size_min 0.07
_refine_diff_density_max 0.368
_refine_diff_density_min -0.273
_refine_diff_density_rms 0.043
_refine_ls_extinction_method none
_refine_ls_goodness_of_fit_ref 0.852
_refine_ls_hydrogen_treatment mixed
_refine_ls_matrix_type full
_refine_ls_number_parameters 383
_refine_ls_number_reflns 2197
_refine_ls_number_restraints 0
_refine_ls_restrained_S_all 0.852
_refine_ls_R_factor_all 0.0955
_refine_ls_R_factor_gt 0.0463
_refine_ls_shift/su_max 0.043
_refine_ls_shift/su_mean 0.021
_refine_ls_structure_factor_coef Fsqd
_refine_ls_weighting_details 'calc w=1/[\s^2^(Fo^2^)+(0.0362P)^2^+0.0000P] where P=(Fo^2^+2Fc^2^)/3'
_refine_ls_weighting_scheme calc
_refine_ls_wR_factor_gt 0.0881
_refine_ls_wR_factor_ref 0.1029
_reflns_number_gt 1263
_reflns_number_total 2197
_reflns_threshold_expression >2sigma(I)
_cod_data_source_file c3ra42005a.txt
_cod_data_source_block L1
_cod_original_sg_symbol_H-M P-1
_cod_database_code 7239105

loop_
_symmetry_equiv_pos_as_xyz
'x, y, z'
'-x, -y, -z'

loop_
_atom_site_label
_atom_site_type_symbol
_atom_site_fract_x
_atom_site_fract_y
_atom_site_fract_z
_atom_site_U_iso_or_equiv
_atom_site_adp_type
_atom_site_occupancy
_atom_site_symmetry_multiplicity
_atom_site_calc_flag
_atom_site_refinement_flags
C1 C 0.5550(10) 0.9141(8) 0.3615(5) 0.054(3) Uani 1 1 d .
H1A H 0.4640 0.9564 0.3565 0.065 Uiso 1 1 calc R
H1B H 0.5198 0.8150 0.3561 0.065 Uiso 1 1 calc R
C2 C 0.6606(14) 0.9530(17) 0.4338(6) 0.051(3) Uani 1 1 d .
C3 C 0.7535(16) 0.8642(15) 0.4690(9) 0.054(3) Uani 1 1 d .
C4 C 0.7550(13) 0.7378(17) 0.4360(6) 0.061(3) Uani 1 1 d .
H4 H 0.6936 0.7135 0.3900 0.073 Uiso 1 1 calc R
C5 C 0.8433(17) 0.6505(12) 0.4691(9) 0.078(4) Uani 1 1 d .
H5 H 0.8435 0.5668 0.4468 0.093 Uiso 1 1 calc R
C6 C 0.9358(15) 0.6904(17) 0.5390(10) 0.087(4) Uani 1 1 d .
H6 H 0.9966 0.6308 0.5627 0.104 Uiso 1 1 calc R
C7 C 0.9388(14) 0.809(2) 0.5719(6) 0.077(4) Uani 1 1 d .
H7 H 1.0008 0.8309 0.6180 0.092 Uiso 1 1 calc R
C8 C 0.8499(15) 0.9045(18) 0.5385(9) 0.061(4) Uani 1 1 d .
C9 C 0.8494(15) 1.0321(19) 0.5698(7) 0.074(4) Uani 1 1 d .
H9 H 0.9112 1.0584 0.6155 0.089 Uiso 1 1 calc R
C10 C 0.7603(19) 1.1186(16) 0.5350(11) 0.072(4) Uani 1 1 d .
C11 C 0.7644(16) 1.248(2) 0.5686(7) 0.088(4) Uani 1 1 d .
H11 H 0.8300 1.2713 0.6137 0.106 Uiso 1 1 calc R
C12 C 0.679(2) 1.3365(15) 0.5388(11) 0.099(5) Uani 1 1 d .
H12 H 0.6845 1.4201 0.5625 0.118 Uiso 1 1 calc R
C13 C 0.5811(15) 1.3017(17) 0.4703(10) 0.086(4) Uani 1 1 d .
H13 H 0.5217 1.3639 0.4485 0.103 Uiso 1 1 calc R
C14 C 0.5706(14) 1.179(2) 0.4351(6) 0.074(3) Uani 1 1 d .
H14 H 0.5034 1.1586 0.3901 0.089 Uiso 1 1 calc R
C15 C 0.6600(16) 1.0814(16) 0.4657(9) 0.056(3) Uani 1 1 d .
C111 C 0.3314(13) 0.9795(14) 0.2028(5) 0.052(3) Uani 1 1 d .
C112 C 0.3420(13) 1.1041(15) 0.2351(6) 0.090(4) Uani 1 1 d .
H112 H 0.4399 1.1589 0.2528 0.108 Uiso 1 1 calc R
C113 C 0.209(2) 1.1516(13) 0.2422(7) 0.121(5) Uani 1 1 d .
H113 H 0.2196 1.2362 0.2661 0.145 Uiso 1 1 calc R
C114 C 0.0672(18) 1.0774(18) 0.2152(8) 0.107(5) Uani 1 1 d .
H114 H -0.0218 1.1117 0.2173 0.128 Uiso 1 1 calc R
C115 C 0.0555(14) 0.9530(17) 0.1851(8) 0.113(5) Uani 1 1 d .
H115 H -0.0432 0.8988 0.1685 0.136 Uiso 1 1 calc R
C116 C 0.1866(19) 0.9014(10) 0.1776(5) 0.080(3) Uani 1 1 d .
H116 H 0.1752 0.8147 0.1558 0.096 Uiso 1 1 calc R
C121 C 0.6025(10) 1.0148(14) 0.1348(6) 0.047(3) Uani 1 1 d .
C122 C 0.6382(12) 0.9524(10) 0.0787(8) 0.072(3) Uani 1 1 d .
H122 H 0.6110 0.8573 0.0712 0.086 Uiso 1 1 calc R
C123 C 0.7175(14) 1.033(2) 0.0316(6) 0.095(4) Uani 1 1 d .
H123 H 0.7469 0.9906 -0.0055 0.114 Uiso 1 1 calc R
C124 C 0.7501(15) 1.1706(19) 0.0404(9) 0.112(6) Uani 1 1 d .
H124 H 0.7955 1.2241 0.0078 0.135 Uiso 1 1 calc R
C125 C 0.7165(19) 1.2301(15) 0.0968(9) 0.142(7) Uani 1 1 d .
H125 H 0.7447 1.3252 0.1045 0.170 Uiso 1 1 calc R
C126 C 0.6410(15) 1.1539(16) 0.1439(6) 0.101(4) Uani 1 1 d .
H126 H 0.6165 1.1980 0.1819 0.121 Uiso 1 1 calc R
C211 C 0.6081(11) 0.5588(11) 0.2302(5) 0.041(3) Uani 1 1 d .
C212 C 0.6194(13) 0.4559(11) 0.2790(6) 0.054(3) Uani 1 1 d .
H212 H 0.5327 0.4176 0.2969 0.065 Uiso 1 1 calc R
C213 C 0.7582(18) 0.4092(10) 0.3015(5) 0.069(3) Uani 1 1 d .
H213 H 0.7638 0.3396 0.3340 0.083 Uiso 1 1 calc R
C214 C 0.8867(14) 0.4656(14) 0.2761(7) 0.074(3) Uani 1 1 d .
H214 H 0.9797 0.4339 0.2906 0.088 Uiso 1 1 calc R
C215 C 0.8775(14) 0.5700(14) 0.2285(7) 0.084(4) Uani 1 1 d .
H215 H 0.9654 0.6102 0.2119 0.101 Uiso 1 1 calc R
C216 C 0.7389(16) 0.6155(10) 0.2054(5) 0.067(3) Uani 1 1 d .
H216 H 0.7338 0.6849 0.1729 0.081 Uiso 1 1 calc R
C221 C 0.3294(11) 0.5049(9) 0.1185(5) 0.054(3) Uiso 1 1 d .
C222 C 0.3733(19) 0.5278(17) 0.0534(10) 0.058(5) Uiso 0.50 1 d P
C223 C 0.303(2) 0.4392(18) -0.0088(9) 0.062(6) Uiso 0.50 1 d P
C224 C 0.1824(14) 0.3348(12) -0.0034(6) 0.102(4) Uiso 1 1 d .
C225 C 0.159(2) 0.2882(18) 0.0618(10) 0.071(6) Uiso 0.50 1 d P
C226 C 0.225(2) 0.382(2) 0.1268(10) 0.080(6) Uiso 0.50 1 d P
C227 C 0.184(3) 0.517(2) 0.0821(12) 0.088(7) Uiso 0.50 1 d P
C228 C 0.111(3) 0.441(2) 0.0168(13) 0.115(8) Uiso 0.50 1 d P
C229 C 0.389(3) 0.398(3) 0.1023(16) 0.155(11) Uiso 0.50 1 d P
C230 C 0.300(4) 0.302(3) 0.0374(17) 0.171(12) Uiso 0.50 1 d P
N N 0.4641(7) 0.7634(7) 0.1674(3) 0.048(2) Uani 1 1 d .
P1 P 0.5036(3) 0.9156(3) 0.19573(13) 0.0452(8) Uani 1 1 d .
P2 P 0.4257(3) 0.6140(3) 0.19862(13) 0.0480(8) Uani 1 1 d .
S1 S 0.6636(3) 0.9735(2) 0.29217(12) 0.0554(8) Uani 1 1 d .
S2 S 0.3018(3) 0.5882(3) 0.27093(13) 0.0686(9) Uani 1 1 d .

loop_
_atom_site_aniso_label
_atom_site_aniso_U_11
_atom_site_aniso_U_22
_atom_site_aniso_U_33
_atom_site_aniso_U_23
_atom_site_aniso_U_13
_atom_site_aniso_U_12
C1 0.053(7) 0.054(7) 0.056(8) 0.006(6) 0.025(7) 0.000(6)
C2 0.064(9) 0.056(10) 0.028(10) -0.020(10) 0.023(8) -0.016(9)
C3 0.058(10) 0.041(12) 0.067(16) 0.012(10) 0.026(11) 0.002(9)
C4 0.064(9) 0.057(10) 0.062(9) 0.015(11) 0.016(7) 0.008(8)
C5 0.084(10) 0.076(11) 0.071(12) -0.010(10) 0.014(8) 0.013(10)
C6 0.086(11) 0.105(13) 0.071(14) 0.008(9) 0.005(10) 0.035(9)
C7 0.069(9) 0.120(13) 0.028(9) -0.001(11) -0.001(8) 0.001(10)
C8 0.041(8) 0.112(16) 0.017(12) 0.007(11) -0.007(8) -0.005(10)
C9 0.092(11) 0.078(12) 0.041(10) -0.039(11) 0.037(9) -0.036(10)
C10 0.091(12) 0.045(14) 0.080(18) 0.002(11) 0.037(13) -0.006(9)
C11 0.125(13) 0.062(13) 0.078(11) -0.003(12) 0.049(9) -0.009(10)
C12 0.151(16) 0.057(12) 0.099(16) -0.013(12) 0.084(13) -0.014(12)
C13 0.109(11) 0.069(14) 0.089(13) -0.001(9) 0.052(11) 0.007(9)
C14 0.082(10) 0.077(10) 0.065(10) 0.002(12) 0.032(8) 0.005(10)
C15 0.053(9) 0.078(14) 0.036(13) 0.005(12) 0.017(9) -0.001(11)
C111 0.044(10) 0.039(8) 0.063(8) -0.005(6) 0.001(6) 0.000(8)
C112 0.036(9) 0.080(11) 0.150(11) -0.025(9) 0.013(7) 0.013(8)
C113 0.085(11) 0.115(12) 0.159(13) -0.049(9) 0.001(11) 0.039(12)
C114 0.077(14) 0.103(13) 0.150(13) 0.000(10) 0.018(10) 0.051(12)
C115 0.028(10) 0.110(14) 0.199(15) 0.034(12) 0.011(8) 0.023(10)
C116 0.063(9) 0.045(8) 0.116(10) -0.003(7) -0.008(8) 0.004(10)
C121 0.049(7) 0.043(9) 0.042(8) 0.007(7) 0.004(6) 0.001(6)
C122 0.092(9) 0.073(9) 0.060(9) 0.014(9) 0.028(7) 0.028(8)
C123 0.093(10) 0.147(15) 0.067(9) 0.038(12) 0.050(8) 0.040(10)
C124 0.104(11) 0.099(13) 0.118(16) 0.048(13) 0.022(10) -0.019(11)
C125 0.227(18) 0.094(13) 0.087(12) -0.015(11) 0.047(12) -0.026(12)
C126 0.167(13) 0.069(12) 0.064(10) 0.007(8) 0.050(9) -0.012(9)
C211 0.034(8) 0.043(7) 0.037(7) 0.002(6) 0.007(6) -0.010(6)
C212 0.048(10) 0.052(8) 0.053(8) 0.005(7) 0.001(7) -0.003(7)
C213 0.064(9) 0.070(8) 0.065(8) 0.015(6) 0.001(9) 0.008(9)
C214 0.051(10) 0.086(10) 0.088(10) 0.011(8) 0.013(8) 0.026(8)
C215 0.044(10) 0.110(11) 0.095(10) 0.037(8) 0.018(7) 0.004(8)
C216 0.047(8) 0.085(9) 0.072(8) 0.035(6) 0.012(8) 0.016(8)
N 0.066(6) 0.032(6) 0.048(5) 0.005(4) 0.012(4) 0.013(5)
P1 0.0412(18) 0.0441(19) 0.0459(19) 0.0031(15) 0.0025(15) 0.0054(15)
P2 0.0486(19) 0.0473(19) 0.0468(19) 0.0012(15) 0.0092(15) 0.0077(16)
S1 0.0444(16) 0.0716(19) 0.0468(18) 0.0022(14) 0.0089(15) 0.0042(15)
S2 0.0661(19) 0.079(2) 0.067(2) -0.0011(16) 0.0298(16) 0.0119(17)

loop_
_atom_type_symbol
_atom_type_description
_atom_type_scat_dispersion_real
_atom_type_scat_dispersion_imag
_atom_type_scat_source
C C 0.0033 0.0016 'International Tables Vol C Tables 4.2.6.8 and 6.1.1.4'
H H 0.0000 0.0000 'International Tables Vol C Tables 4.2.6.8 and 6.1.1.4'
N N 0.0061 0.0033 'International Tables Vol C Tables 4.2.6.8 and 6.1.1.4'
P P 0.1023 0.0942 'International Tables Vol C Tables 4.2.6.8 and 6.1.1.4'
S S 0.1246 0.1234 'International Tables Vol C Tables 4.2.6.8 and 6.1.1.4'

loop_
_geom_angle_atom_site_label_1
_geom_angle_atom_site_label_2
_geom_angle_atom_site_label_3
_geom_angle
C2 C1 S1 108.5(6)
C3 C2 C15 121.4(12)
C3 C2 C1 121.4(14)
C15 C2 C1 117.2(15)
C2 C3 C4 120.7(16)
C2 C3 C8 119.4(14)
C4 C3 C8 119.9(14)
C5 C4 C3 121.6(12)
C4 C5 C6 117.9(12)
C7 C6 C5 122.4(12)
C6 C7 C8 121.4(13)
C9 C8 C7 124.2(17)
C9 C8 C3 119.0(14)
C7 C8 C3 116.8(15)
C10 C9 C8 121.3(13)
C9 C10 C11 119(2)
C9 C10 C15 121.5(15)
C11 C10 C15 119.0(16)
C12 C11 C10 123.1(16)
C11 C12 C13 118.5(15)
C14 C13 C12 121.6(14)
C13 C14 C15 121.3(12)
C2 C15 C14 126.1(18)
C2 C15 C10 117.3(14)
C14 C15 C10 116.6(15)
C112 C111 C116 118.2(9)
C112 C111 P1 121.2(11)
C116 C111 P1 120.6(11)
C111 C112 C113 121.2(11)
C114 C113 C112 120.7(12)
C115 C114 C113 118.5(14)
C114 C115 C116 122.1(13)
C111 C116 C115 119.2(10)
C126 C121 C122 119.0(9)
C126 C121 P1 120.3(12)
C122 C121 P1 120.7(11)
C121 C122 C123 119.6(10)
C124 C123 C122 120.2(13)
C125 C124 C123 119.3(15)
C124 C125 C126 121.6(15)
C121 C126 C125 120.2(11)
C216 C211 C212 118.4(8)
C216 C211 P2 120.9(10)
C212 C211 P2 120.7(10)
C211 C212 C213 120.9(9)
C214 C213 C212 120.0(10)
C213 C214 C215 119.4(10)
C216 C215 C214 120.6(10)
C211 C216 C215 120.6(9)
C229 C221 C227 119.2(17)
C229 C221 C222 72.1(13)
C227 C221 C222 85.7(12)
C229 C221 C226 71.6(14)
C227 C221 C226 72.6(11)
C222 C221 C226 119.8(12)
C229 C221 P2 119.7(15)
C227 C221 P2 120.2(11)
C222 C221 P2 121.6(10)
C226 C221 P2 117.9(10)
C221 C222 C223 121.8(15)
C221 C222 C229 52.4(12)
C223 C222 C229 90.9(17)
C221 C222 C227 46.5(8)
C223 C222 C227 92.9(13)
C229 C222 C227 83.6(14)
C224 C223 C222 117.5(15)
C224 C223 C230 49.2(13)
C222 C223 C230 92.6(17)
C224 C223 C228 48.8(9)
C222 C223 C228 86.6(13)
C230 C223 C228 83.8(15)
C230 C224 C223 76.0(16)
C230 C224 C225 64.9(15)
C223 C224 C225 122.0(14)
C230 C224 C228 121.8(19)
C223 C224 C228 84.9(13)
C225 C224 C228 81.5(12)
C224 C225 C230 53.9(14)
C224 C225 C226 118.6(16)
C230 C225 C226 96.1(19)
C224 C225 C228 50.4(9)
C230 C225 C228 92.0(18)
C226 C225 C228 85.5(14)
C221 C226 C225 116.6(15)
C221 C226 C229 51.6(12)
C225 C226 C229 85.7(16)
C221 C226 C227 51.9(10)
C225 C226 C227 92.1(14)
C229 C226 C227 90.7(15)
C221 C227 C228 121.6(18)
C221 C227 C226 55.5(10)
C228 C227 C226 94.7(17)
C221 C227 C222 47.8(9)
C228 C227 C222 87.4(15)
C226 C227 C222 87.3(12)
C227 C228 C224 117.3(19)
C227 C228 C225 87.6(16)
C224 C228 C225 48.1(9)
C227 C228 C223 92.7(16)
C224 C228 C223 46.3(9)
C225 C228 C223 80.5(12)
C221 C229 C230 119(2)
C221 C229 C222 55.5(13)
C230 C229 C222 90(2)
C221 C229 C226 56.8(13)
C230 C229 C226 86.7(19)
C222 C229 C226 98.3(18)
C224 C230 C225 61.2(16)
C224 C230 C229 119(3)
C225 C230 C229 91(2)
C224 C230 C223 54.8(14)
C225 C230 C223 104(2)
C229 C230 C223 87(2)
P1 N P2 137.9(4)
N P1 C121 107.7(5)
N P1 C111 112.0(5)
C121 P1 C111 110.3(5)
N P1 S1 119.8(3)
C121 P1 S1 100.3(4)
C111 P1 S1 106.1(4)
N P2 C211 107.6(5)
N P2 C221 103.2(4)
C211 P2 C221 104.9(4)
N P2 S2 119.1(3)
C211 P2 S2 110.3(4)
C221 P2 S2 110.7(3)
C1 S1 P1 104.3(3)

loop_
_geom_bond_atom_site_label_1
_geom_bond_atom_site_label_2
_geom_bond_distance
C1 C2 1.493(12)
C1 S1 1.838(7)
C2 C3 1.398(12)
C2 C15 1.409(13)
C3 C4 1.401(12)
C3 C8 1.424(12)
C4 C5 1.348(11)
C5 C6 1.417(12)
C6 C7 1.325(12)
C7 C8 1.412(13)
C8 C9 1.395(13)
C9 C10 1.358(13)
C10 C11 1.418(15)
C10 C15 1.428(14)
C11 C12 1.319(13)
C12 C13 1.406(14)
C13 C14 1.364(12)
C14 C15 1.416(13)
C111 C112 1.353(10)
C111 C116 1.361(11)
C111 P1 1.800(9)
C112 C113 1.387(12)
C113 C114 1.334(13)
C114 C115 1.332(13)
C115 C116 1.397(12)
C121 C126 1.356(11)
C121 C122 1.356(10)
C121 P1 1.794(9)
C122 C123 1.420(12)
C123 C124 1.338(13)
C124 C125 1.337(14)
C125 C126 1.379(14)
C211 C216 1.377(10)
C211 C212 1.387(10)
C211 P2 1.798(9)
C212 C213 1.388(10)
C213 C214 1.366(11)
C214 C215 1.381(11)
C215 C216 1.381(11)
C221 C229 1.33(3)
C221 C227 1.36(2)
C221 C222 1.388(17)
C221 C226 1.424(19)
C221 P2 1.816(9)
C222 C223 1.423(19)
C222 C229 1.60(3)
C222 C227 1.87(2)
C223 C224 1.365(17)
C223 C230 1.62(3)
C223 C228 1.88(3)
C224 C230 1.26(3)
C224 C225 1.370(19)
C224 C228 1.42(2)
C225 C230 1.42(3)
C225 C226 1.48(2)
C225 C228 1.82(3)
C226 C229 1.61(3)
C226 C227 1.65(2)
C227 C228 1.41(2)
C229 C230 1.53(3)
N P1 1.548(7)
N P2 1.603(7)
P1 S1 2.072(3)
P2 S2 1.934(3)
